data_2010316
loop_
_publ_author_name
'Nunn, Christine M.'
'Parker, Esther J.'

_publ_section_title
;<i>trans</i>-1-(4-Iodophenyl)-2-phenyl-1-{4-[2-(1-pyrrolidinyl)ethoxy]phenyl}-1-butene,
 C~28~H~30~INO
;
_journal_issue 12
_journal_name_full 'Acta Crystallographica Section C'
_journal_page_first 2043
_journal_page_last 2045
_journal_paper_doi 10.1107/S0108270194008309
_journal_volume 50
_journal_year 1994
_chemical_formula_moiety 'C28 H30 I N O'
_chemical_formula_sum 'C28 H30 I N O'
_chemical_formula_weight 523.46
_chemical_name_systematic
;
trans-1-(4-Iodophenyl)-1-(4-(2'-pyrrolidinoethoxy)phenyl)-2-phenylbutene
;
_space_group_IT_number 15
_symmetry_cell_setting monoclinic
_symmetry_space_group_name_Hall '-C 2yc'
_symmetry_space_group_name_H-M 'C 1 2/c 1'
_cell_angle_alpha 90
_cell_angle_beta 124.360(10)
_cell_angle_gamma 90
_cell_formula_units_Z 8
_cell_length_a 32.649(8)
_cell_length_b 6.1165(7)
_cell_length_c 29.739(3)
_cell_measurement_reflns_used 10
_cell_measurement_temperature 293
_cell_measurement_theta_max 14
_cell_measurement_theta_min 13
_cell_volume 4902.5(15)
_computing_cell_refinement 'SETANG (Enraf-Nonius)'
_computing_data_collection 'CAD-4 (Enraf-Nonius, 1977)'
_computing_data_reduction 'MolEN (Fair, 1990)'
_computing_molecular_graphics 'Ball & Stick 3.05'
_computing_publication_material MolEN
_computing_structure_refinement ' MolEN, LSFM'
_computing_structure_solution MolEN
_diffrn_ambient_temperature 293
_diffrn_measurement_device 'Enraf-Nonius CAD-4'
_diffrn_measurement_method \w/2\q
_diffrn_radiation_monochromator graphite
_diffrn_radiation_source xray_tube
_diffrn_radiation_type 'Mo K\a'
_diffrn_radiation_wavelength 0.71069
_diffrn_reflns_av_R_equivalents .008
_diffrn_reflns_av_sigmaI/netI .015
_diffrn_reflns_limit_h_max 35
_diffrn_reflns_limit_h_min 0
_diffrn_reflns_limit_k_max 10
_diffrn_reflns_limit_k_min 0
_diffrn_reflns_limit_l_max 35
_diffrn_reflns_limit_l_min -35
_diffrn_reflns_number 4053
_diffrn_reflns_theta_max 22
_diffrn_reflns_theta_min 1
_diffrn_standards_decay_% 1
_diffrn_standards_interval_time 107
_diffrn_standards_number 2
_exptl_absorpt_coefficient_mu 1.31
_exptl_absorpt_correction_T_max 1.15
_exptl_absorpt_correction_T_min 0.91
_exptl_absorpt_correction_type 'empirical (DIFABS)'
_exptl_crystal_colour colourless
_exptl_crystal_density_diffrn 1.42
_exptl_crystal_description 'rectangular prism'
_exptl_crystal_F_000 2128
_exptl_crystal_size_max 0.6
_exptl_crystal_size_mid 0.3
_exptl_crystal_size_min 0.3
_refine_diff_density_max 0.30
_refine_diff_density_min -0.21
_refine_ls_extinction_method none
_refine_ls_goodness_of_fit_all 1.58
_refine_ls_goodness_of_fit_obs 1.63
_refine_ls_hydrogen_treatment refxyz
_refine_ls_matrix_type full
_refine_ls_number_constraints 0
_refine_ls_number_parameters 280
_refine_ls_number_reflns 2647
_refine_ls_number_restraints 0
_refine_ls_R_factor_all 0.032
_refine_ls_R_factor_obs 0.028
_refine_ls_shift/esd_max 0.01
_refine_ls_structure_factor_coef F
_refine_ls_weighting_details 'w = 1/\s^2^(F)'
_refine_ls_weighting_scheme calc
_refine_ls_wR_factor_all 0.042
_refine_ls_wR_factor_obs 0.041
_reflns_number_observed 3080
_reflns_number_total 4053
_reflns_observed_criterion >2sigma(I)
_cod_data_source_file li1116.cif
_cod_data_source_block IODO
_cod_depositor_comments
;
The following automatic conversions were performed:

'_atom_site_thermal_displace_type' tag value 'Bij' was replaced with
'Bani' value 61 time.

Automatic conversion script
Id: cif_fix_values 1646 2011-03-28 12:23:43Z adriana 

The following automatic conversions were performed:

'_refine_ls_weighting_scheme' value '1/\s^2^(F)' was changed to
'calc'. New tag '_refine_ls_weighting_details' was created. The value
of the new tag was set to 'w = 1/\s^2^(F)'.

Automatic conversion script
Id: cif_fix_values 3143 2015-03-26 13:38:13Z robertas 
;
_cod_original_cell_volume 4902.0(10)
_cod_original_sg_symbol_H-M 'C 2/c'
_cod_database_code 2010316

loop_
_symmetry_equiv_pos_as_xyz
x,y,z
-x,y,1/2-z
-x,-y,-z
x,-y,1/2+z
1/2+x,1/2+y,z
1/2-x,1/2+y,1/2-z
1/2-x,1/2-y,-z
1/2+x,1/2-y,1/2+z

loop_
_atom_site_aniso_label
_atom_site_aniso_U_11
_atom_site_aniso_U_22
_atom_site_aniso_U_33
_atom_site_aniso_U_12
_atom_site_aniso_U_13
_atom_site_aniso_U_23
_atom_site_aniso_type_symbol
I 0.05689(9) 0.0437(2) 0.11090(10) 0.00668(9) 0.06161(7) -0.00130(10) I
O 0.0680(10) 0.062(2) 0.0566(8) 0.0070(10) 0.0421(6) -0.0040(10) O
N 0.0700(10) 0.059(2) 0.0590(10) -0.0030(10) 0.0431(8) -0.0020(10) N
C1 0.0420(10) 0.037(2) 0.0580(10) 0.0010(10) 0.0355(7) 0.0030(10) C
C2 0.0440(10) 0.044(2) 0.0570(10) 0.0060(10) 0.0328(8) 0.0060(10) C
C3 0.0320(10) 0.044(2) 0.0570(10) 0.0050(10) 0.0255(8) 0.0000(10) C
C4 0.0510(10) 0.056(2) 0.090(2) 0.011(2) 0.0420(10) 0.010(2) C
C5 0.058(2) 0.069(3) 0.111(2) 0.018(2) 0.0460(10) -0.006(2) C
C6 0.0490(10) 0.112(3) 0.102(2) 0.014(2) 0.0500(10) -0.019(2) C
C7 0.0540(10) 0.110(4) 0.083(2) -0.001(2) 0.0490(10) -0.001(2) C
C8 0.0490(10) 0.051(2) 0.0760(10) 0.006(2) 0.0424(9) 0.001(2) C
C9 0.059(2) 0.084(3) 0.0590(10) 0.021(2) 0.0360(10) 0.009(2) C
C10 0.077(2) 0.108(4) 0.068(2) 0.012(2) 0.0340(10) -0.012(2) C
C11 0.0390(10) 0.041(2) 0.0520(10) 0.0050(10) 0.0316(7) 0.0040(10) C
C12 0.0360(10) 0.049(2) 0.0760(10) -0.0040(10) 0.0358(9) -0.008(2) C
C13 0.0490(10) 0.039(2) 0.081(2) -0.0050(10) 0.0420(10) -0.013(2) C
C14 0.0410(10) 0.041(2) 0.0620(10) 0.0050(10) 0.0366(8) 0.0040(10) C
C15 0.0370(10) 0.041(2) 0.0630(10) -0.0030(10) 0.0331(8) -0.0030(10) C
C16 0.0430(10) 0.039(2) 0.0580(10) -0.0030(10) 0.0341(8) -0.0080(10) C
C17 0.0350(10) 0.033(2) 0.0590(10) 0.0000(10) 0.0346(7) 0.0010(10) C
C18 0.0450(10) 0.039(2) 0.0620(10) 0.0060(10) 0.0375(8) 0.0000(10) C
C19 0.0450(10) 0.047(2) 0.0550(10) 0.0070(10) 0.0342(8) 0.0080(10) C
C20 0.0410(10) 0.046(2) 0.0560(10) -0.0030(10) 0.0368(7) -0.0010(10) C
C21 0.0450(10) 0.033(2) 0.0640(10) -0.0020(10) 0.0371(8) -0.0050(10) C
C22 0.0400(10) 0.033(2) 0.0590(10) 0.0030(10) 0.0309(8) 0.0060(10) C
C23 0.080(2) 0.050(2) 0.0760(10) -0.016(2) 0.0540(10) -0.016(2) C
C24 0.086(2) 0.061(2) 0.0680(10) -0.020(2) 0.0520(10) -0.020(2) C
C25 0.093(2) 0.075(3) 0.095(2) -0.016(2) 0.0610(10) -0.012(2) C
C26 0.099(2) 0.101(3) 0.107(2) -0.007(3) 0.060(2) 0.026(3) C
C27 0.116(2) 0.107(3) 0.130(2) 0.021(3) 0.0980(10) 0.039(2) C
C28 0.136(2) 0.090(3) 0.101(2) 0.003(2) 0.0910(10) -0.004(2) C

loop_
_atom_site_label
_atom_site_fract_x
_atom_site_fract_y
_atom_site_fract_z
_atom_site_thermal_displace_type
_atom_site_calc_flag
_atom_site_calc_attached_atom
_atom_site_refinement_flags
_atom_site_disorder_group
_atom_site_type_symbol
I 0.494270(10) 0.40181(4) 0.159830(10) Bani ? ? ? ? I
O 0.43789(8) 1.1303(4) 0.40957(8) Bani ? ? ? ? O
N 0.40820(10) 1.1384(5) 0.48820(10) Bani ? ? ? ? N
C1 0.34727(9) 0.9948(6) 0.18420(10) Bani ? ? ? ? C
C2 0.30160(10) 1.0621(5) 0.14420(10) Bani ? ? ? ? C
C3 0.26610(10) 1.1507(6) 0.15580(10) Bani ? ? ? ? C
C4 0.24310(10) 1.3522(6) 0.1365(2) Bani ? ? ? ? C
C5 0.20940(10) 1.4284(7) 0.1475(2) Bani ? ? ? ? C
C6 0.19800(10) 1.3061(9) 0.1765(2) Bani ? ? ? ? C
C7 0.21960(10) 1.1022(7) 0.19580(10) Bani ? ? ? ? C
C8 0.25330(10) 1.0289(7) 0.18520(10) Bani ? ? ? ? C
C9 0.28210(10) 1.0511(7) 0.08440(10) Bani ? ? ? ? C
C10 0.2377(2) 0.9113(8) 0.0501(2) Bani ? ? ? ? C
C11 0.37919(9) 0.8645(5) 0.17280(10) Bani ? ? ? ? C
C12 0.36520(10) 0.6560(6) 0.14980(10) Bani ? ? ? ? C
C13 0.39670(10) 0.5262(6) 0.14460(10) Bani ? ? ? ? C
C14 0.44310(10) 0.6039(5) 0.16200(10) Bani ? ? ? ? C
C15 0.45740(10) 0.8096(5) 0.18280(10) Bani ? ? ? ? C
C16 0.42590(10) 0.9379(5) 0.18910(10) Bani ? ? ? ? C
C17 0.37066(9) 1.0386(5) 0.24320(10) Bani ? ? ? ? C
C18 0.40040(10) 0.8796(5) 0.28230(10) Bani ? ? ? ? C
C19 0.42230(10) 0.9149(5) 0.33670(10) Bani ? ? ? ? C
C20 0.41530(10) 1.1145(5) 0.35450(10) Bani ? ? ? ? C
C21 0.38813(9) 1.2756(5) 0.31730(10) Bani ? ? ? ? C
C22 0.36610(9) 1.2358(5) 0.26240(10) Bani ? ? ? ? C
C23 0.42940(10) 1.3203(6) 0.43080(10) Bani ? ? ? ? C
C24 0.44420(10) 1.2713(7) 0.48760(10) Bani ? ? ? ? C
C25 0.4129(2) 0.9067(7) 0.4835(2) Bani ? ? ? ? C
C26 0.3815(2) 0.8043(9) 0.5012(2) Bani ? ? ? ? C
C27 0.3763(2) 0.9775(9) 0.5328(2) Bani ? ? ? ? C
C28 0.4095(2) 1.1584(8) 0.53770(10) Bani ? ? ? ? C
H4 0.250 1.438 0.115 Bani ? ? ? ? H
H5 0.194 1.569 0.134 Bani ? ? ? ? H
H6 0.175 1.360 0.184 Bani ? ? ? ? H
H7 0.212 1.015 0.217 Bani ? ? ? ? H
H8 0.269 0.889 0.199 Bani ? ? ? ? H
H12 0.333 0.603 0.138 Bani ? ? ? ? H
H13 0.387 0.383 0.129 Bani ? ? ? ? H
H15 0.489 0.865 0.193 Bani ? ? ? ? H
H16 0.437 1.080 0.206 Bani ? ? ? ? H
H18 0.405 0.743 0.270 Bani ? ? ? ? H
H19 0.443 0.804 0.363 Bani ? ? ? ? H
H21 0.384 1.415 0.329 Bani ? ? ? ? H
H22 0.347 1.349 0.236 Bani ? ? ? ? H
H91 0.308 0.999 0.081 Bani ? ? ? ? H
H92 0.273 1.196 0.070 Bani ? ? ? ? H
H101 0.227 0.911 0.013 Bani ? ? ? ? H
H102 0.247 0.765 0.064 Bani ? ? ? ? H
H103 0.211 0.962 0.053 Bani ? ? ? ? H
H231 0.395 1.355 0.409 Bani ? ? ? ? H
H232 0.448 1.441 0.430 Bani ? ? ? ? H
H241 0.475 1.195 0.506 Bani ? ? ? ? H
H242 0.448 1.406 0.506 Bani ? ? ? ? H
H251 0.447 0.860 0.507 Bani ? ? ? ? H
H252 0.400 0.868 0.446 Bani ? ? ? ? H
H261 0.398 0.677 0.523 Bani ? ? ? ? H
H262 0.349 0.764 0.470 Bani ? ? ? ? H
H271 0.386 0.923 0.568 Bani ? ? ? ? H
H272 0.343 1.029 0.514 Bani ? ? ? ? H
H281 0.398 1.299 0.540 Bani ? ? ? ? H
H282 0.443 1.136 0.569 Bani ? ? ? ? H

loop_
_atom_type_symbol
_atom_type_scat_dispersion_real
_atom_type_scat_dispersion_imag
_atom_type_scat_source
C .002 .002 International_Tables_Vol_IV
H .0 .0 International_Tables_Vol_IV
O .008 .006 International_Tables_Vol_IV
N .004 .003 International_Tables_Vol_IV
I -.726 1.812 International_Tables_Vol_IV

loop_
_geom_angle_atom_site_label_1
_geom_angle_atom_site_label_2
_geom_angle_atom_site_label_3
_geom_angle
_geom_angle_publ_flag
C20 O C23 118.7(2) yes
C11 C12 C13 121.5(3) yes
C24 N C25 114.9(4) yes
C12 C13 C14 119.5(3) yes
C24 N C28 114.1(3) yes
I C14 C13 120.5(2) yes
C25 N C28 103.7(4) yes
I C14 C15 118.9(2) yes
C2 C1 C11 122.1(3) yes
C13 C14 C15 120.5(3) yes
C2 C1 C17 124.1(3) yes
C14 C15 C16 119.7(3) yes
C11 C1 C17 113.8(2) yes
C11 C16 C15 121.4(3) yes
C1 C2 C3 121.9(3) yes
C1 C17 C18 120.5(3) yes
C1 C2 C9 123.1(4) yes
C1 C17 C22 122.8(3) yes
C3 C2 C9 114.9(2) yes
C18 C17 C22 116.6(3) yes
C2 C3 C4 122.5(4) yes
C17 C18 C19 121.9(3) yes
C2 C3 C8 120.2(3) yes
C18 C19 C20 119.9(3) yes
C4 C3 C8 117.2(4) yes
O C20 C19 115.0(2) yes
C3 C4 C5 120.9(4) yes
O C20 C21 125.6(3) yes
C4 C5 C6 120.4(4) yes
C19 C20 C21 119.4(3) yes
C5 C6 C7 120.3(5) yes
C20 C21 C22 119.7(3) yes
C6 C7 C8 118.9(4) yes
C17 C22 C21 122.5(3) yes
C3 C8 C7 122.2(4) yes
O C23 C24 108.4(3) yes
C2 C9 C10 115.7(4) yes
N C24 C23 112.3(2) yes
C1 C11 C12 121.4(3) yes
N C25 C26 104.0(4) yes
C1 C11 C16 121.1(3) yes
C25 C26 C27 105.3(4) yes
C12 C11 C16 117.3(3) yes
C26 C27 C28 104.7(5) yes
N C28 C27 103.4(3) yes
C3 C4 H4 118.7(4) ?
C5 C4 H4 120.4(4) ?
C4 C5 H5 120.0(5) ?
C6 C5 H5 119.3(5) ?
C5 C6 H6 120.2(5) ?
C7 C6 H6 119.8(5) ?
C10 C9 H91 108.4(4) ?
C10 C9 H92 106.0(3) ?
C6 C7 H7 120.2(5) ?
C8 C7 H7 120.8(4) ?
H91 C9 H92 109.5(4) ?
C3 C8 H8 118.2(4) ?
C7 C8 H8 119.4(4) ?
C2 C9 H91 108.9(2) ?
C9 C10 H101 112.4(5) ?
C2 C9 H92 108.0(3) ?
C9 C10 H102 106.8(3) ?
C9 C10 H103 109.2(4) ?
C11 C12 H12 118.6(4) ?
C13 C12 H12 119.8(3) ?
C12 C13 H13 120.4(3) ?
H101 C10 H102 109.5(5) ?
H101 C10 H103 109.5(3) ?
C14 C13 H13 120.1(4) ?
H102 C10 H103 109.5(6) ?
C14 C15 H15 119.8(3) ?
C17 C18 H18 118.2(3) ?
C16 C15 H15 120.6(3) ?
C19 C18 H18 119.9(3) ?
C11 C16 H16 118.7(3) ?
C18 C19 H19 120.4(3) ?
C15 C16 H16 119.9(3) ?
C20 C19 H19 119.8(3) ?
C20 C21 H21 119.7(3) ?
C22 C21 H21 120.5(3) ?
C17 C22 H22 118.2(3) ?
N C24 H241 109.1(3) ?
N C24 H242 108.5(4) ?
C21 C22 H22 119.4(3) ?
C23 C24 H241 107.7(4) ?
O C23 H231 109.0(3) ?
C23 C24 H242 109.7(3) ?
O C23 H232 109.8(4) ?
C24 C23 H231 108.8(4) ?
C24 C23 H232 111.2(3) ?
H241 C24 H242 109.5(3) ?
H231 C23 H232 109.5(3) ?
N C25 H251 111.5(3) ?
N C25 H252 110.5(3) ?
C27 C26 H262 109.6(5) ?
C26 C25 H251 111.0(4) ?
C26 C25 H252 110.4(4) ?
H251 C25 H252 109.5(6) ?
H261 C26 H262 109.5(5) ?
C25 C26 H261 109.6(5) ?
C25 C26 H262 110.8(5) ?
C27 C26 H261 110.8(5) ?
C26 C27 H271 110.2(5) ?
C26 C27 H272 111.3(3) ?
C28 C27 H271 111.4(3) ?
N C28 H281 111.6(4) ?
C28 C27 H272 109.7(4) ?
N C28 H282 110.1(5) ?
C27 C28 H281 111.9(5) ?
H281 C28 H282 109.5(4) ?
H271 C27 H272 109.5(6) ?
C27 C28 H282 110.2(4) ?

loop_
_geom_bond_atom_site_label_1
_geom_bond_atom_site_label_2
_geom_bond_site_symmetry_1
_geom_bond_site_symmetry_2
_geom_bond_distance
_geom_bond_publ_flag
I C14 . . 2.107(4) yes
C9 C10 . . 1.484(5) yes
O C20 . . 1.367(4) yes
C11 C12 . . 1.396(5) yes
O C23 . . 1.423(5) yes
C11 C16 . . 1.388(4) yes
N C24 . . 1.440(6) yes
C12 C13 . . 1.376(6) yes
N C25 . . 1.441(5) yes
C13 C14 . . 1.380(5) yes
N C28 . . 1.453(6) yes
C14 C15 . . 1.363(4) yes
C1 C2 . . 1.342(3) yes
C15 C16 . . 1.386(5) yes
C1 C11 . . 1.495(5) yes
C17 C18 . . 1.403(4) yes
C1 C17 . . 1.491(4) yes
C17 C22 . . 1.378(5) yes
C2 C3 . . 1.488(6) yes
C18 C19 . . 1.365(4) yes
C2 C9 . . 1.515(5) yes
C19 C20 . . 1.401(5) yes
C3 C4 . . 1.387(5) yes
C20 C21 . . 1.369(4) yes
C3 C8 . . 1.377(6) yes
C21 C22 . . 1.386(4) yes
C4 C5 . . 1.392(7) yes
C23 C24 . . 1.500(5) yes
C5 C6 . . 1.344(8) yes
C25 C26 . . 1.525(9) yes
C6 C7 . . 1.388(6) yes
C26 C27 . . 1.487(8) yes
C7 C8 . . 1.380(7) yes
C27 C28 . . 1.497(8) yes
C4 H4 . . 0.947(6) ?
C5 H5 . . 0.962(4) ?
C6 H6 . . 0.955(5) ?
C7 H7 . . 0.959(4) ?
C8 H8 . . 0.962(4) ?
C9 H91 . . 0.961(4) ?
C9 H92 . . 0.956(4) ?
C15 H15 . . 0.958(3) ?
C16 H16 . . 0.966(3) ?
C10 H101 . . 0.951(6) ?
C10 H102 . . 0.960(5) ?
C10 H103 . . 0.974(7) ?
C18 H18 . . 0.957(3) ?
C12 H12 . . 0.958(3) ?
C19 H19 . . 0.965(3) ?
C13 H13 . . 0.958(3) ?
C21 H21 . . 0.959(3) ?
C22 H22 . . 0.965(3) ?
C23 H231 . . 0.951(3) ?
C23 H232 . . 0.965(4) ?
C27 H271 . . 0.966(6) ?
C27 H272 . . 0.953(6) ?
C24 H241 . . 0.953(3) ?
C24 H242 . . 0.958(4) ?
C28 H281 . . 0.956(5) ?
C28 H282 . . 0.966(4) ?
C25 H251 . . 0.965(5) ?
C25 H252 . . 0.973(6) ?
C26 H261 . . 0.961(5) ?
C26 H262 . . 0.968(4) ?

loop_
_geom_torsion_atom_site_label_1
_geom_torsion_atom_site_label_2
_geom_torsion_atom_site_label_3
_geom_torsion_atom_site_label_4
_geom_torsion
C23 O C20 C19 -174.9(3)
C23 O C20 C21 6.4(5)
C20 O C23 C24 162.7(3)
C25 N C24 C23 84.0(4)
C28 N C24 C23 -156.4(4)
C24 N C25 C26 164.5(3)
C28 N C25 C26 39.3(4)
C24 N C28 C27 -169.7(4)
C25 N C28 C27 -43.9(5)
C11 C1 C2 C3 167.2(3)
C11 C1 C2 C9 -11.9(5)
C17 C1 C2 C3 -12.0(5)
C17 C1 C2 C9 168.9(3)
C2 C1 C11 C12 -63.6(5)
C2 C1 C11 C16 122.3(4)
C17 C1 C11 C12 115.7(3)
C17 C1 C11 C16 -58.4(4)
C2 C1 C17 C18 142.3(4)
C2 C1 C17 C22 -40.2(5)
C11 C1 C17 C18 -37.0(5)
C11 C1 C17 C22 140.6(3)
C1 C2 C3 C4 126.4(4)
C1 C2 C3 C8 -55.9(5)
C9 C2 C3 C4 -54.5(5)
C9 C2 C3 C8 123.2(4)
C1 C2 C9 C10 118.5(4)
C3 C2 C9 C10 -60.6(5)
C2 C3 C4 C5 179.0(3)
C8 C3 C4 C5 1.2(5)
C2 C3 C8 C7 -178.5(3)
C4 C3 C8 C7 -0.6(5)
C3 C4 C5 C6 -0.9(6)
C4 C5 C6 C7 -0.1(7)
C5 C6 C7 C8 0.7(6)
C6 C7 C8 C3 -0.3(6)
C1 C11 C12 C13 -172.9(3)
C16 C11 C12 C13 1.4(4)
C1 C11 C16 C15 174.4(3)
C12 C11 C16 C15 0.1(4)
C11 C12 C13 C14 -0.7(5)
C12 C13 C14 I 175.7(2)
C12 C13 C14 C15 -1.6(5)
I C14 C15 C16 -174.2(2)
C13 C14 C15 C16 3.1(4)
C14 C15 C16 C11 -2.4(4)
C1 C17 C18 C19 179.9(4)
C22 C17 C18 C19 2.3(5)
C1 C17 C22 C21 -179.7(3)
C18 C17 C22 C21 -2.1(5)
C17 C18 C19 C20 0.1(6)
C18 C19 C20 O 178.5(3)
C18 C19 C20 C21 -2.8(6)
O C20 C21 C22 -178.4(3)
C19 C20 C21 C22 3.0(5)
C20 C21 C22 C17 -0.5(5)
O C23 C24 N -76.2(4)
N C25 C26 C27 -19.6(4)
C25 C26 C27 C28 -6.8(5)
C26 C27 C28 N 30.7(5)
